data_7154606
loop_
_publ_author_name
'Lopes, Susana M. M.'
'Correia, C\'atia F O'
'Nunes, Sandra C. C.'
'Pereira, Nelson A. M.'
'Ferreira, Ana R. F.'
'Sousa, Emanuel P.'
'Gomes, Clara S. B.'
'Salvador, Jorge A. R.'
'Pais, Alberto A. C. C.'
'Pinho E Melo, Teresa M V D'

_publ_section_title
;
 Synthesis of chiral hexacyclic steroids via [8\p + 2\p] cycloaddition of
 diazafulvenium methides.
;
_journal_issue 34
_journal_name_full 'Organic &amp; biomolecular chemistry'
_journal_page_first 9127
_journal_page_last 9139
_journal_paper_doi 10.1039/c5ob01110h
_journal_volume 13
_journal_year 2015
_chemical_formula_moiety 'C14 H14 N2 O4 S'
_chemical_formula_sum 'C14 H14 N2 O4 S'
_chemical_formula_weight 306.33
_chemical_name_systematic 'Ethyl 2,2-dioxo-6-phenyl-1H,3H-pyrazolo[1,5-c][1,3]thiazole-7-carboxylate'
_space_group_crystal_system monoclinic
_space_group_IT_number 14
_space_group_name_Hall '-P 2ybc'
_space_group_name_H-M_alt 'P 1 21/c 1'
_symmetry_cell_setting monoclinic
_symmetry_Int_Tables_number 14
_symmetry_space_group_name_Hall '-P 2ybc'
_symmetry_space_group_name_H-M 'P 1 21/c 1'
_atom_sites_solution_hydrogens geom
_audit_creation_method SHELXL-2014/7
_audit_update_record
;
2015-06-03 deposited with the CCDC.
2015-07-20 downloaded from the CCDC.
;
_cell_angle_alpha 90
_cell_angle_beta 117.059(2)
_cell_angle_gamma 90
_cell_formula_units_Z 4
_cell_length_a 8.7862(3)
_cell_length_b 20.9598(7)
_cell_length_c 8.5716(3)
_cell_measurement_reflns_used 6245
_cell_measurement_temperature 150(2)
_cell_measurement_theta_max 30.58
_cell_measurement_theta_min 2.60
_cell_volume 1405.73(9)
_computing_cell_refinement 'Bruker SAINT'
_computing_data_collection 'Bruker APEX2'
_computing_data_reduction 'Bruker SAINT'
_computing_molecular_graphics ORTEP
_computing_publication_material enCIFer
_computing_structure_refinement 'SHELXL-2014/7 (Sheldrick, 2014)'
_computing_structure_solution SIR2004
_diffrn_ambient_temperature 150(2)
_diffrn_measured_fraction_theta_full 0.998
_diffrn_measured_fraction_theta_max 0.996
_diffrn_measurement_device_type 'Bruker APEX-II CCD'
_diffrn_measurement_method '\f and \w scans'
_diffrn_radiation_probe x-ray
_diffrn_radiation_type MoK\a
_diffrn_radiation_wavelength 0.71073
_diffrn_reflns_av_R_equivalents 0.0308
_diffrn_reflns_av_unetI/netI 0.0302
_diffrn_reflns_Laue_measured_fraction_full 0.998
_diffrn_reflns_Laue_measured_fraction_max 0.996
_diffrn_reflns_limit_h_max 12
_diffrn_reflns_limit_h_min -13
_diffrn_reflns_limit_k_max 30
_diffrn_reflns_limit_k_min -31
_diffrn_reflns_limit_l_max 12
_diffrn_reflns_limit_l_min -12
_diffrn_reflns_number 18485
_diffrn_reflns_point_group_measured_fraction_full 0.998
_diffrn_reflns_point_group_measured_fraction_max 0.996
_diffrn_reflns_theta_full 25.242
_diffrn_reflns_theta_max 31.969
_diffrn_reflns_theta_min 1.943
_diffrn_source 'fine-focus sealed tube'
_exptl_absorpt_coefficient_mu 0.248
_exptl_absorpt_correction_T_max 0.907
_exptl_absorpt_correction_T_min 0.886
_exptl_absorpt_correction_type multi-scan
_exptl_absorpt_process_details 'SADABS (Sheldrick, 1996)'
_exptl_crystal_colour Colourless
_exptl_crystal_density_diffrn 1.447
_exptl_crystal_density_method 'not measured'
_exptl_crystal_description Block
_exptl_crystal_F_000 640
_exptl_crystal_size_max 0.500
_exptl_crystal_size_mid 0.400
_exptl_crystal_size_min 0.400
_refine_diff_density_max 0.350
_refine_diff_density_min -0.347
_refine_diff_density_rms 0.051
_refine_ls_extinction_method none
_refine_ls_goodness_of_fit_ref 1.046
_refine_ls_hydrogen_treatment constr
_refine_ls_matrix_type full
_refine_ls_number_parameters 191
_refine_ls_number_reflns 4845
_refine_ls_number_restraints 0
_refine_ls_restrained_S_all 1.046
_refine_ls_R_factor_all 0.0561
_refine_ls_R_factor_gt 0.0408
_refine_ls_shift/su_max 0.001
_refine_ls_shift/su_mean 0.000
_refine_ls_structure_factor_coef Fsqd
_refine_ls_weighting_details 'w=1/[\s^2^(Fo^2^)+(0.0570P)^2^+0.2227P] where P=(Fo^2^+2Fc^2^)/3'
_refine_ls_weighting_scheme calc
_refine_ls_wR_factor_gt 0.1048
_refine_ls_wR_factor_ref 0.1105
_reflns_Friedel_coverage 0.000
_reflns_number_gt 3803
_reflns_number_total 4845
_reflns_threshold_expression 'I > 2\s(I)'
_cod_data_source_file c5ob01110h2.cif
_cod_data_source_block 18a
_cod_depositor_comments 'Adding full bibliography for 7154606--7154607.cif.'
_cod_original_sg_symbol_H-M 'P 21/c'
_cod_database_code 7154606
_shelx_shelxl_version_number 2014/7
_shelx_space_group_comment
;
The symmetry employed for this shelxl refinement is uniquely defined
by the following loop, which should always be used as a source of
symmetry information in preference to the above space-group names.
They are only intended as comments.
;
_shelx_estimated_absorpt_t_min 0.886
_shelx_estimated_absorpt_t_max 0.907

loop_
_space_group_symop_operation_xyz
'x, y, z'
'-x, y+1/2, -z+1/2'
'-x, -y, -z'
'x, -y-1/2, z-1/2'

loop_
_atom_site_label
_atom_site_type_symbol
_atom_site_fract_x
_atom_site_fract_y
_atom_site_fract_z
_atom_site_U_iso_or_equiv
_atom_site_adp_type
_atom_site_occupancy
_atom_site_site_symmetry_order
_atom_site_calc_flag
_atom_site_refinement_flags_posn
_atom_site_refinement_flags_adp
S2 S 0.25385(4) 0.15170(2) 0.59266(4) 0.02871(9) Uani 1 1 d . .
O1 O 0.09649(13) 0.17786(5) 0.57532(13) 0.0364(2) Uani 1 1 d . .
O2 O 0.33919(15) 0.18230(5) 0.50586(14) 0.0443(3) Uani 1 1 d . .
O3 O 0.45065(13) 0.02254(5) 1.29589(12) 0.0407(2) Uani 1 1 d . .
O4 O 0.49694(12) 0.11496(4) 1.19252(12) 0.0338(2) Uani 1 1 d . .
N4 N 0.23855(13) 0.04328(5) 0.70508(13) 0.0267(2) Uani 1 1 d . .
N5 N 0.17104(13) -0.01121(5) 0.73100(13) 0.0268(2) Uani 1 1 d . .
C1 C 0.39378(17) 0.13859(6) 0.82267(17) 0.0325(3) Uani 1 1 d . .
H1A H 0.5148 0.1357 0.8462 0.039 Uiso 1 1 calc R U
H1B H 0.3816 0.1727 0.8960 0.039 Uiso 1 1 calc R U
C3 C 0.22052(17) 0.06756(6) 0.53998(16) 0.0297(2) Uani 1 1 d . .
H3A H 0.1054 0.0590 0.4432 0.036 Uiso 1 1 calc R U
H3B H 0.3084 0.0499 0.5099 0.036 Uiso 1 1 calc R U
C6 C 0.22488(14) -0.01314(5) 0.90481(14) 0.0241(2) Uani 1 1 d . .
C7 C 0.32700(14) 0.04133(5) 0.98828(15) 0.0246(2) Uani 1 1 d . .
C7A C 0.32965(15) 0.07632(6) 0.85247(15) 0.0258(2) Uani 1 1 d . .
C8 C 0.16419(14) -0.06684(5) 0.97293(15) 0.0245(2) Uani 1 1 d . .
C9 C 0.11452(17) -0.12346(6) 0.87669(17) 0.0310(2) Uani 1 1 d . .
H9 H 0.1299 -0.1281 0.7745 0.037 Uiso 1 1 calc R U
C10 C 0.0434(2) -0.17277(6) 0.9284(2) 0.0382(3) Uani 1 1 d . .
H10 H 0.0081 -0.2107 0.8603 0.046 Uiso 1 1 calc R U
C11 C 0.02331(19) -0.16722(7) 1.0789(2) 0.0389(3) Uani 1 1 d . .
H11 H -0.0251 -0.2012 1.1149 0.047 Uiso 1 1 calc R U
C12 C 0.07443(17) -0.11169(7) 1.17644(18) 0.0353(3) Uani 1 1 d . .
H12 H 0.0622 -0.1079 1.2806 0.042 Uiso 1 1 calc R U
C13 C 0.14342(16) -0.06149(6) 1.12375(16) 0.0296(2) Uani 1 1 d . .
H13 H 0.1765 -0.0234 1.1910 0.036 Uiso 1 1 calc R U
C14 C 0.42717(15) 0.05705(6) 1.17395(16) 0.0275(2) Uani 1 1 d . .
C15 C 0.61109(18) 0.13499(7) 1.36960(18) 0.0384(3) Uani 1 1 d . .
H15A H 0.7219 0.1125 1.4125 0.046 Uiso 1 1 calc R U
H15B H 0.5605 0.1251 1.4490 0.046 Uiso 1 1 calc R U
C16 C 0.6365(3) 0.20495(9) 1.3648(3) 0.0585(5) Uani 1 1 d . .
H16A H 0.6897 0.2140 1.2885 0.088 Uiso 1 1 calc R U
H16B H 0.7109 0.2203 1.4834 0.088 Uiso 1 1 calc R U
H16C H 0.5257 0.2266 1.3194 0.088 Uiso 1 1 calc R U

loop_
_atom_site_aniso_label
_atom_site_aniso_U_11
_atom_site_aniso_U_22
_atom_site_aniso_U_33
_atom_site_aniso_U_23
_atom_site_aniso_U_13
_atom_site_aniso_U_12
S2 0.03240(16) 0.02647(15) 0.03014(15) 0.00688(11) 0.01674(12) 0.00130(11)
O1 0.0368(5) 0.0331(5) 0.0399(5) 0.0063(4) 0.0178(4) 0.0084(4)
O2 0.0523(6) 0.0444(6) 0.0458(6) 0.0109(5) 0.0306(5) -0.0064(5)
O3 0.0403(5) 0.0476(6) 0.0262(4) 0.0084(4) 0.0083(4) -0.0085(4)
O4 0.0367(5) 0.0316(5) 0.0288(4) -0.0022(3) 0.0110(4) -0.0045(4)
N4 0.0329(5) 0.0238(5) 0.0254(4) 0.0035(4) 0.0151(4) 0.0004(4)
N5 0.0328(5) 0.0227(5) 0.0271(4) 0.0024(4) 0.0155(4) 0.0007(4)
C1 0.0309(6) 0.0306(6) 0.0320(6) 0.0061(5) 0.0108(5) -0.0049(5)
C3 0.0376(6) 0.0285(6) 0.0265(5) 0.0051(4) 0.0176(5) 0.0024(5)
C6 0.0260(5) 0.0222(5) 0.0254(5) 0.0031(4) 0.0129(4) 0.0036(4)
C7 0.0240(5) 0.0246(5) 0.0249(5) 0.0028(4) 0.0109(4) 0.0022(4)
C7A 0.0253(5) 0.0248(5) 0.0262(5) 0.0032(4) 0.0108(4) 0.0008(4)
C8 0.0240(5) 0.0232(5) 0.0267(5) 0.0054(4) 0.0118(4) 0.0045(4)
C9 0.0386(6) 0.0240(5) 0.0321(6) 0.0040(4) 0.0176(5) 0.0035(5)
C10 0.0469(8) 0.0237(6) 0.0431(7) 0.0034(5) 0.0197(6) -0.0007(5)
C11 0.0412(7) 0.0321(6) 0.0457(8) 0.0129(6) 0.0218(6) -0.0006(6)
C12 0.0329(6) 0.0431(7) 0.0340(6) 0.0088(5) 0.0188(5) 0.0014(5)
C13 0.0286(5) 0.0323(6) 0.0301(6) 0.0015(5) 0.0154(5) 0.0004(5)
C14 0.0240(5) 0.0301(6) 0.0277(5) 0.0012(4) 0.0110(4) 0.0011(4)
C15 0.0346(6) 0.0470(8) 0.0313(6) -0.0114(6) 0.0129(5) -0.0059(6)
C16 0.0639(11) 0.0458(9) 0.0631(11) -0.0202(8) 0.0267(9) -0.0158(8)

loop_
_atom_type_symbol
_atom_type_description
_atom_type_scat_dispersion_real
_atom_type_scat_dispersion_imag
_atom_type_scat_source
C C 0.0033 0.0016 'International Tables Vol C Tables 4.2.6.8 and 6.1.1.4'
H H 0.0000 0.0000 'International Tables Vol C Tables 4.2.6.8 and 6.1.1.4'
O O 0.0106 0.0060 'International Tables Vol C Tables 4.2.6.8 and 6.1.1.4'
S S 0.1246 0.1234 'International Tables Vol C Tables 4.2.6.8 and 6.1.1.4'
N N 0.0061 0.0033 'International Tables Vol C Tables 4.2.6.8 and 6.1.1.4'

loop_
_geom_angle_atom_site_label_1
_geom_angle_atom_site_label_2
_geom_angle_atom_site_label_3
_geom_angle
O2 S2 O1 119.06(6)
O2 S2 C1 112.28(6)
O1 S2 C1 108.49(6)
O2 S2 C3 111.82(6)
O1 S2 C3 107.96(6)
C1 S2 C3 94.39(6)
C14 O4 C15 116.69(10)
C7A N4 N5 113.60(9)
C7A N4 C3 119.62(10)
N5 N4 C3 126.78(10)
C6 N5 N4 104.38(9)
C7A C1 S2 101.40(8)
C7A C1 H1A 111.5
S2 C1 H1A 111.5
C7A C1 H1B 111.5
S2 C1 H1B 111.5
H1A C1 H1B 109.3
N4 C3 S2 99.54(8)
N4 C3 H3A 111.9
S2 C3 H3A 111.9
N4 C3 H3B 111.9
S2 C3 H3B 111.9
H3A C3 H3B 109.6
N5 C6 C7 110.86(10)
N5 C6 C8 116.98(10)
C7 C6 C8 132.08(10)
C7A C7 C6 104.44(10)
C7A C7 C14 124.27(11)
C6 C7 C14 130.95(10)
N4 C7A C7 106.71(10)
N4 C7A C1 113.67(10)
C7 C7A C1 139.52(11)
C13 C8 C9 118.67(11)
C13 C8 C6 122.05(11)
C9 C8 C6 119.12(10)
C10 C9 C8 120.79(12)
C10 C9 H9 119.6
C8 C9 H9 119.6
C9 C10 C11 120.28(13)
C9 C10 H10 119.9
C11 C10 H10 119.9
C12 C11 C10 119.33(13)
C12 C11 H11 120.3
C10 C11 H11 120.3
C11 C12 C13 120.72(12)
C11 C12 H12 119.6
C13 C12 H12 119.6
C12 C13 C8 120.20(12)
C12 C13 H13 119.9
C8 C13 H13 119.9
O3 C14 O4 123.50(12)
O3 C14 C7 125.94(12)
O4 C14 C7 110.51(10)
O4 C15 C16 107.33(13)
O4 C15 H15A 110.2
C16 C15 H15A 110.2
O4 C15 H15B 110.2
C16 C15 H15B 110.2
H15A C15 H15B 108.5
C15 C16 H16A 109.5
C15 C16 H16B 109.5
H16A C16 H16B 109.5
C15 C16 H16C 109.5
H16A C16 H16C 109.5
H16B C16 H16C 109.5

loop_
_geom_bond_atom_site_label_1
_geom_bond_atom_site_label_2
_geom_bond_distance
S2 O2 1.4265(10)
S2 O1 1.4309(10)
S2 C1 1.8080(13)
S2 C3 1.8108(13)
O3 C14 1.2092(15)
O4 C14 1.3361(15)
O4 C15 1.4495(16)
N4 C7A 1.3403(15)
N4 N5 1.3511(14)
N4 C3 1.4432(14)
N5 C6 1.3431(14)
C1 C7A 1.4890(17)
C1 H1A 0.9900
C1 H1B 0.9900
C3 H3A 0.9900
C3 H3B 0.9900
C6 C7 1.4269(17)
C6 C8 1.4749(15)
C7 C7A 1.3849(15)
C7 C14 1.4635(16)
C8 C13 1.3899(16)
C8 C9 1.3970(17)
C9 C10 1.3809(18)
C9 H9 0.9500
C10 C11 1.385(2)
C10 H10 0.9500
C11 C12 1.383(2)
C11 H11 0.9500
C12 C13 1.3883(18)
C12 H12 0.9500
C13 H13 0.9500
C15 C16 1.487(2)
C15 H15A 0.9900
C15 H15B 0.9900
C16 H16A 0.9800
C16 H16B 0.9800
C16 H16C 0.9800

loop_
_geom_torsion_atom_site_label_1
_geom_torsion_atom_site_label_2
_geom_torsion_atom_site_label_3
_geom_torsion_atom_site_label_4
_geom_torsion
C7A N4 N5 C6 -1.01(13)
C3 N4 N5 C6 179.33(11)
O2 S2 C1 C7A -144.49(9)
O1 S2 C1 C7A 81.83(9)
C3 S2 C1 C7A -28.76(9)
C7A N4 C3 S2 -24.58(13)
N5 N4 C3 S2 155.06(10)
O2 S2 C3 N4 146.01(8)
O1 S2 C3 N4 -81.16(9)
C1 S2 C3 N4 29.89(9)
N4 N5 C6 C7 0.30(12)
N4 N5 C6 C8 177.38(9)
N5 C6 C7 C7A 0.45(13)
C8 C6 C7 C7A -176.04(11)
N5 C6 C7 C14 -172.86(11)
C8 C6 C7 C14 10.6(2)
N5 N4 C7A C7 1.32(14)
C3 N4 C7A C7 -178.99(10)
N5 N4 C7A C1 -175.89(10)
C3 N4 C7A C1 3.79(16)
C6 C7 C7A N4 -1.02(13)
C14 C7 C7A N4 172.87(10)
C6 C7 C7A C1 175.05(14)
C14 C7 C7A C1 -11.1(2)
S2 C1 C7A N4 19.37(12)
S2 C1 C7A C7 -156.52(14)
N5 C6 C8 C13 -150.84(11)
C7 C6 C8 C13 25.48(19)
N5 C6 C8 C9 24.56(16)
C7 C6 C8 C9 -159.12(12)
C13 C8 C9 C10 1.13(19)
C6 C8 C9 C10 -174.43(11)
C8 C9 C10 C11 -1.3(2)
C9 C10 C11 C12 0.3(2)
C10 C11 C12 C13 0.8(2)
C11 C12 C13 C8 -0.9(2)
C9 C8 C13 C12 -0.05(18)
C6 C8 C13 C12 175.37(11)
C15 O4 C14 O3 2.32(18)
C15 O4 C14 C7 -175.28(10)
C7A C7 C14 O3 -166.77(13)
C6 C7 C14 O3 5.4(2)
C7A C7 C14 O4 10.76(16)
C6 C7 C14 O4 -177.09(11)
C14 O4 C15 C16 -165.42(13)
